data_4085759
loop_
_publ_author_name
'Smith, Patrick W.'
'Tilley, T. Don'

_publ_section_title
;
 Silane--Allyl Coupling Reactions of Cp*(iPr2MeP)Fe(\h3-C3H5) and
 Synthetic Access to the Hydrido--Dinitrogen Complex Cp*(iPr2MeP)FeH(N2)
;
_journal_issue 11
_journal_name_full Organometallics
_journal_page_first 2134
_journal_paper_doi 10.1021/acs.organomet.5b00184
_journal_volume 34
_journal_year 2015
_chemical_formula_moiety 'C31 H44 Fe Si'
_chemical_formula_sum 'C31 H44 Fe Si'
_chemical_formula_weight 500.60
_chemical_name_common 'Compound 2'
_space_group_crystal_system triclinic
_space_group_IT_number 2
_space_group_name_Hall '-P 1'
_space_group_name_H-M_alt 'P -1'
_symmetry_space_group_name_Hall '-P 1'
_symmetry_space_group_name_H-M 'P -1'
_atom_sites_solution_hydrogens mixed
_atom_sites_solution_primary iterative
_audit_creation_date 2015-01-02
_audit_creation_method
;
Olex2 1.2
(compiled 2014.12.23 svn.r3118 for OlexSys, GUI svn.r4975)
;
_cell_angle_alpha 93.8800(10)
_cell_angle_beta 93.4510(10)
_cell_angle_gamma 107.7960(10)
_cell_formula_units_Z 2
_cell_length_a 8.3942(6)
_cell_length_b 9.3342(7)
_cell_length_c 18.0496(13)
_cell_measurement_reflns_used 9836
_cell_measurement_temperature 100(2)
_cell_measurement_theta_max 25.32
_cell_measurement_theta_min 2.56
_cell_volume 1338.61(17)
_computing_molecular_graphics 'Olex2 (Dolomanov et al., 2009)'
_computing_publication_material 'Olex2 (Dolomanov et al., 2009)'
_computing_structure_refinement 'ShelXL (Sheldrick, 2008)'
_computing_structure_solution
;
Superflip (Palatinus & Chapuis, 2007;Palatinus & van der Lee, 2008;
Palatinus et al., 2012)
;
_diffrn_ambient_temperature 100.0
_diffrn_measured_fraction_theta_full 0.981
_diffrn_measured_fraction_theta_max 0.978
_diffrn_measurement_device_type 'Bruker APEX-II CCD'
_diffrn_measurement_method '\f and \w scans'
_diffrn_radiation_monochromator graphite
_diffrn_radiation_type MoK\a
_diffrn_radiation_wavelength 0.71073
_diffrn_reflns_av_R_equivalents 0.0215
_diffrn_reflns_av_unetI/netI 0.0198
_diffrn_reflns_laue_measured_fraction_full 0.981
_diffrn_reflns_laue_measured_fraction_max 0.978
_diffrn_reflns_limit_h_max 10
_diffrn_reflns_limit_h_min -10
_diffrn_reflns_limit_k_max 11
_diffrn_reflns_limit_k_min -11
_diffrn_reflns_limit_l_max 21
_diffrn_reflns_limit_l_min -21
_diffrn_reflns_number 20883
_diffrn_reflns_point_group_measured_fraction_full 0.981
_diffrn_reflns_point_group_measured_fraction_max 0.978
_diffrn_reflns_theta_full 25.242
_diffrn_reflns_theta_max 25.335
_diffrn_reflns_theta_min 2.270
_diffrn_standards_number 0
_exptl_absorpt_coefficient_mu 0.625
_exptl_absorpt_correction_T_max 0.7452
_exptl_absorpt_correction_T_min 0.6900
_exptl_absorpt_correction_type multi-scan
_exptl_absorpt_process_details SADABS
_exptl_crystal_colour violet
_exptl_crystal_colour_primary violet
_exptl_crystal_density_diffrn 1.242
_exptl_crystal_description block
_exptl_crystal_F_000 540
_refine_diff_density_max 1.108
_refine_diff_density_min -0.310
_refine_diff_density_rms 0.063
_refine_ls_extinction_method none
_refine_ls_goodness_of_fit_ref 1.050
_refine_ls_hydrogen_treatment mixed
_refine_ls_matrix_type full
_refine_ls_number_parameters 313
_refine_ls_number_reflns 4780
_refine_ls_number_restraints 0
_refine_ls_restrained_S_all 1.050
_refine_ls_R_factor_all 0.0376
_refine_ls_R_factor_gt 0.0338
_refine_ls_shift/su_max 0.000
_refine_ls_shift/su_mean 0.000
_refine_ls_structure_factor_coef Fsqd
_refine_ls_weighting_details 'w=1/[\s^2^(Fo^2^)+(0.0467P)^2^+1.3436P] where P=(Fo^2^+2Fc^2^)/3'
_refine_ls_weighting_scheme calc
_refine_ls_wR_factor_gt 0.0904
_refine_ls_wR_factor_ref 0.0934
_reflns_Friedel_coverage 0.000
_reflns_number_gt 4395
_reflns_number_total 4780
_reflns_threshold_expression 'I > 2\s(I)'
_cod_data_source_file om5b00184_si_002.cif
_cod_data_source_block ps1_84_0m
_cod_depositor_comments 'Adding full bibliography for 4085759--4085762.cif.'
_cod_database_code 4085759
_shelxl_version_number 2014-3
_shelx_space_group_comment
;
The symmetry employed for this shelxl refinement is uniquely defined
by the following loop, which should always be used as a source of
symmetry information in preference to the above space-group names.
They are only intended as comments.
;
_olex2_refinement_description
;
1. Fixed Uiso
 At 1.2 times of:
  All C(H) groups, All C(H,H) groups
 At 1.5 times of:
  All C(H,H,H) groups
2.a Secondary CH2 refined with riding coordinates:
 C19(H19A,H19B), C21(H21A,H21B), C20(H20A,H20B)
2.b Aromatic/amide H refined with riding coordinates:
 C27(H27), C15(H15), C25(H25), C13(H13)
2.c Idealised Me refined as rotating group:
 C6(H6A,H6B,H6C), C10(H10A,H10B,H10C), C31(H31A,H31B,H31C), C17(H17A,H17B,
 H17C), C7(H7A,H7B,H7C), C8(H8A,H8B,H8C), C22(H22A,H22B,H22C), C9(H9A,H9B,H9C),
 C29(H29A,H29B,H29C), C30(H30A,H30B,H30C), C18(H18A,H18B,H18C)
;
_olex2_submission_special_instructions 'No special instructions were received'

loop_
_space_group_symop_operation_xyz
'x, y, z'
'-x, -y, -z'

loop_
_atom_site_label
_atom_site_type_symbol
_atom_site_fract_x
_atom_site_fract_y
_atom_site_fract_z
_atom_site_U_iso_or_equiv
_atom_site_adp_type
_atom_site_occupancy
_atom_site_site_symmetry_order
_atom_site_calc_flag
_atom_site_refinement_flags_posn
Fe1 Fe 0.65376(3) 0.42850(3) 0.20487(2) 0.01388(10) Uani 1 1 d .
Si1 Si 0.51703(6) 0.29398(6) 0.30255(3) 0.01425(13) Uani 1 1 d .
C11 C 0.5828(2) 0.1925(2) 0.22458(10) 0.0139(4) Uani 1 1 d .
C23 C 0.6229(2) 0.2926(2) 0.39781(10) 0.0165(4) Uani 1 1 d .
C24 C 0.6854(3) 0.4261(2) 0.44680(11) 0.0203(4) Uani 1 1 d .
C27 C 0.7163(2) 0.1571(2) 0.49309(11) 0.0196(4) Uani 1 1 d .
H27 H 0.7243 0.0646 0.5093 0.024 Uiso 1 1 calc R
C16 C 0.7588(2) 0.2526(2) 0.21199(11) 0.0146(4) Uani 1 1 d .
C5 C 0.7183(2) 0.6493(2) 0.18060(11) 0.0174(4) Uani 1 1 d .
C26 C 0.7818(2) 0.2891(2) 0.54034(11) 0.0224(4) Uani 1 1 d .
C28 C 0.6391(2) 0.1573(2) 0.42259(11) 0.0168(4) Uani 1 1 d .
C19 C 0.8594(2) 0.3891(2) 0.25487(11) 0.0167(4) Uani 1 1 d .
H19A H 0.9690 0.4413 0.2364 0.020 Uiso 1 1 calc R
H19B H 0.8642 0.3875 0.3097 0.020 Uiso 1 1 calc R
C3 C 0.6279(3) 0.4463(2) 0.09053(11) 0.0184(4) Uani 1 1 d .
C12 C 0.4808(2) 0.0641(2) 0.17462(11) 0.0152(4) Uani 1 1 d .
C1 C 0.5381(3) 0.5867(2) 0.17893(12) 0.0197(4) Uani 1 1 d .
C15 C 0.8234(2) 0.1838(2) 0.15218(11) 0.0178(4) Uani 1 1 d .
H15 H 0.9376 0.2264 0.1427 0.021 Uiso 1 1 calc R
C21 C 0.2036(3) 0.1469(2) 0.36241(12) 0.0236(5) Uani 1 1 d .
H21A H 0.2070 0.0485 0.3396 0.028 Uiso 1 1 calc R
H21B H 0.2674 0.1665 0.4119 0.028 Uiso 1 1 calc R
C2 C 0.4834(2) 0.4621(2) 0.12425(12) 0.0192(4) Uani 1 1 d .
C4 C 0.7733(2) 0.5617(2) 0.12466(11) 0.0169(4) Uani 1 1 d .
C14 C 0.7262(3) 0.0599(2) 0.10885(11) 0.0193(4) Uani 1 1 d .
C6 C 0.4291(3) 0.6477(2) 0.22699(14) 0.0276(5) Uani 1 1 d .
H6A H 0.3257 0.5666 0.2332 0.041 Uiso 1 1 calc GR
H6B H 0.4009 0.7291 0.2032 0.041 Uiso 1 1 calc GR
H6C H 0.4896 0.6871 0.2759 0.041 Uiso 1 1 calc GR
C25 C 0.7650(3) 0.4216(2) 0.51594(11) 0.0234(5) Uani 1 1 d .
H25 H 0.8095 0.5126 0.5476 0.028 Uiso 1 1 calc R
C20 C 0.2894(2) 0.2710(2) 0.31349(11) 0.0201(4) Uani 1 1 d .
H20A H 0.2804 0.3682 0.3351 0.024 Uiso 1 1 calc R
H20B H 0.2278 0.2486 0.2634 0.024 Uiso 1 1 calc R
C13 C 0.5523(3) 0.0014(2) 0.12103(11) 0.0185(4) Uani 1 1 d .
H13 H 0.4840 -0.0849 0.0904 0.022 Uiso 1 1 calc R
C10 C 0.8271(3) 0.7860(2) 0.22881(12) 0.0238(5) Uani 1 1 d .
H10A H 0.7786 0.7923 0.2765 0.036 Uiso 1 1 calc GR
H10B H 0.8334 0.8771 0.2036 0.036 Uiso 1 1 calc GR
H10C H 0.9401 0.7777 0.2377 0.036 Uiso 1 1 calc GR
C31 C 0.5769(3) 0.0087(2) 0.37425(11) 0.0189(4) Uani 1 1 d .
H31A H 0.4596 -0.0097 0.3558 0.028 Uiso 1 1 calc GR
H31B H 0.5853 -0.0734 0.4037 0.028 Uiso 1 1 calc GR
H31C H 0.6457 0.0133 0.3319 0.028 Uiso 1 1 calc GR
C17 C 0.2966(2) -0.0052(2) 0.18387(11) 0.0202(4) Uani 1 1 d .
H17A H 0.2827 -0.0406 0.2337 0.030 Uiso 1 1 calc GR
H17B H 0.2482 -0.0907 0.1461 0.030 Uiso 1 1 calc GR
H17C H 0.2390 0.0707 0.1778 0.030 Uiso 1 1 calc GR
C7 C 0.3052(3) 0.3670(2) 0.10069(13) 0.0255(5) Uani 1 1 d .
H7A H 0.3004 0.2610 0.0914 0.038 Uiso 1 1 calc GR
H7B H 0.2660 0.4016 0.0550 0.038 Uiso 1 1 calc GR
H7C H 0.2333 0.3765 0.1403 0.038 Uiso 1 1 calc GR
C8 C 0.6218(3) 0.3337(2) 0.02651(11) 0.0233(4) Uani 1 1 d .
H8A H 0.7363 0.3374 0.0165 0.035 Uiso 1 1 calc GR
H8B H 0.5651 0.3577 -0.0178 0.035 Uiso 1 1 calc GR
H8C H 0.5598 0.2321 0.0389 0.035 Uiso 1 1 calc GR
C22 C 0.0221(3) 0.1365(3) 0.37270(14) 0.0289(5) Uani 1 1 d .
H22A H -0.0421 0.1173 0.3239 0.043 Uiso 1 1 calc GR
H22B H 0.0180 0.2319 0.3975 0.043 Uiso 1 1 calc GR
H22C H -0.0266 0.0538 0.4033 0.043 Uiso 1 1 calc GR
C9 C 0.9494(3) 0.5907(2) 0.10448(12) 0.0234(5) Uani 1 1 d .
H9A H 1.0274 0.6352 0.1486 0.035 Uiso 1 1 calc GR
H9B H 0.9711 0.6608 0.0655 0.035 Uiso 1 1 calc GR
H9C H 0.9655 0.4953 0.0861 0.035 Uiso 1 1 calc GR
C29 C 0.6680(3) 0.5762(2) 0.42689(13) 0.0288(5) Uani 1 1 d .
H29A H 0.7359 0.6110 0.3855 0.043 Uiso 1 1 calc GR
H29B H 0.7068 0.6508 0.4702 0.043 Uiso 1 1 calc GR
H29C H 0.5499 0.5637 0.4121 0.043 Uiso 1 1 calc GR
C30 C 0.8673(3) 0.2868(3) 0.61613(12) 0.0315(5) Uani 1 1 d .
H30A H 0.7834 0.2644 0.6527 0.047 Uiso 1 1 calc GR
H30B H 0.9505 0.3857 0.6309 0.047 Uiso 1 1 calc GR
H30C H 0.9234 0.2089 0.6140 0.047 Uiso 1 1 calc GR
C18 C 0.7965(3) -0.0172(3) 0.04879(13) 0.0293(5) Uani 1 1 d .
H18A H 0.7415 -0.0114 0.0001 0.044 Uiso 1 1 calc GR
H18B H 0.7760 -0.1234 0.0579 0.044 Uiso 1 1 calc GR
H18C H 0.9176 0.0331 0.0493 0.044 Uiso 1 1 calc GR
H1 H 0.614(3) 0.465(3) 0.2826(13) 0.028(6) Uiso 1 1 d .

loop_
_atom_site_aniso_label
_atom_site_aniso_U_11
_atom_site_aniso_U_22
_atom_site_aniso_U_33
_atom_site_aniso_U_23
_atom_site_aniso_U_13
_atom_site_aniso_U_12
Fe1 0.01233(15) 0.01222(15) 0.01662(16) 0.00090(10) 0.00173(11) 0.00310(11)
Si1 0.0125(3) 0.0149(3) 0.0151(3) -0.0007(2) 0.0036(2) 0.0039(2)
C11 0.0140(9) 0.0121(9) 0.0164(9) 0.0008(7) 0.0026(7) 0.0050(7)
C23 0.0138(9) 0.0205(10) 0.0146(9) -0.0010(7) 0.0057(7) 0.0044(8)
C24 0.0189(10) 0.0214(10) 0.0192(10) -0.0023(8) 0.0079(8) 0.0039(8)
C27 0.0162(9) 0.0241(10) 0.0176(10) 0.0020(8) 0.0045(8) 0.0043(8)
C16 0.0146(9) 0.0138(9) 0.0174(9) 0.0051(7) 0.0032(7) 0.0064(7)
C5 0.0180(10) 0.0125(9) 0.0210(10) 0.0031(8) 0.0003(8) 0.0036(8)
C26 0.0146(9) 0.0314(11) 0.0166(10) 0.0001(8) 0.0037(8) 0.0002(8)
C28 0.0122(9) 0.0212(10) 0.0159(9) -0.0001(8) 0.0061(7) 0.0031(8)
C19 0.0140(9) 0.0167(9) 0.0190(10) 0.0017(8) 0.0008(8) 0.0043(7)
C3 0.0206(10) 0.0158(9) 0.0179(10) 0.0051(8) -0.0002(8) 0.0037(8)
C12 0.0163(9) 0.0119(9) 0.0166(9) 0.0036(7) 0.0008(7) 0.0030(7)
C1 0.0184(10) 0.0165(10) 0.0267(11) 0.0075(8) 0.0024(8) 0.0079(8)
C15 0.0152(9) 0.0207(10) 0.0197(10) 0.0050(8) 0.0047(8) 0.0078(8)
C21 0.0186(10) 0.0283(11) 0.0260(11) 0.0043(9) 0.0087(9) 0.0086(9)
C2 0.0160(10) 0.0177(10) 0.0236(10) 0.0076(8) -0.0014(8) 0.0042(8)
C4 0.0167(9) 0.0128(9) 0.0205(10) 0.0064(7) 0.0018(8) 0.0026(7)
C14 0.0239(10) 0.0197(10) 0.0174(10) 0.0018(8) 0.0053(8) 0.0108(8)
C6 0.0255(11) 0.0230(11) 0.0400(13) 0.0070(9) 0.0097(10) 0.0139(9)
C25 0.0196(10) 0.0252(11) 0.0196(10) -0.0076(8) 0.0047(8) -0.0002(8)
C20 0.0167(10) 0.0227(10) 0.0219(10) 0.0006(8) 0.0047(8) 0.0072(8)
C13 0.0226(10) 0.0146(9) 0.0162(9) -0.0006(7) -0.0002(8) 0.0032(8)
C10 0.0274(11) 0.0142(10) 0.0270(11) 0.0021(8) -0.0009(9) 0.0029(8)
C31 0.0202(10) 0.0183(10) 0.0181(10) -0.0001(8) 0.0023(8) 0.0060(8)
C17 0.0187(10) 0.0163(10) 0.0224(10) -0.0006(8) 0.0028(8) 0.0009(8)
C7 0.0172(10) 0.0252(11) 0.0310(12) 0.0077(9) -0.0044(9) 0.0019(9)
C8 0.0295(11) 0.0208(10) 0.0179(10) 0.0023(8) -0.0008(9) 0.0060(9)
C22 0.0181(10) 0.0288(12) 0.0399(13) 0.0031(10) 0.0105(10) 0.0057(9)
C9 0.0184(10) 0.0236(11) 0.0265(11) 0.0060(9) 0.0045(9) 0.0030(8)
C29 0.0370(13) 0.0197(11) 0.0273(11) -0.0067(9) 0.0037(10) 0.0071(9)
C30 0.0277(12) 0.0378(13) 0.0205(11) -0.0024(9) -0.0031(9) -0.0002(10)
C18 0.0312(12) 0.0313(12) 0.0266(11) -0.0058(9) 0.0084(10) 0.0120(10)

loop_
_atom_type_symbol
_atom_type_description
_atom_type_scat_dispersion_real
_atom_type_scat_dispersion_imag
_atom_type_scat_source
C C 0.0033 0.0016 'International Tables Vol C Tables 4.2.6.8 and 6.1.1.4'
H H 0.0000 0.0000 'International Tables Vol C Tables 4.2.6.8 and 6.1.1.4'
Si Si 0.0817 0.0704 'International Tables Vol C Tables 4.2.6.8 and 6.1.1.4'
Fe Fe 0.3463 0.8444 'International Tables Vol C Tables 4.2.6.8 and 6.1.1.4'

loop_
_geom_angle_atom_site_label_1
_geom_angle_atom_site_label_2
_geom_angle_atom_site_label_3
_geom_angle
C11 Fe1 Si1 47.75(5)
C16 Fe1 Si1 76.54(5)
C16 Fe1 C11 39.78(7)
C5 Fe1 Si1 134.54(6)
C5 Fe1 C11 177.15(7)
C5 Fe1 C16 140.09(8)
C5 Fe1 C3 68.12(8)
C5 Fe1 C1 41.07(8)
C5 Fe1 C2 68.29(8)
C5 Fe1 C4 40.88(8)
C19 Fe1 Si1 82.86(6)
C19 Fe1 C11 72.35(7)
C19 Fe1 C16 40.61(7)
C19 Fe1 C5 109.04(8)
C19 Fe1 C3 121.80(8)
C19 Fe1 C1 146.87(8)
C19 Fe1 C2 161.93(8)
C19 Fe1 C4 98.03(8)
C3 Fe1 Si1 142.51(6)
C3 Fe1 C11 109.03(7)
C3 Fe1 C16 103.28(8)
C1 Fe1 Si1 108.58(6)
C1 Fe1 C11 138.31(8)
C1 Fe1 C16 170.07(8)
C1 Fe1 C3 67.38(8)
C1 Fe1 C2 39.87(8)
C1 Fe1 C4 68.27(8)
C2 Fe1 Si1 112.11(6)
C2 Fe1 C11 109.59(7)
C2 Fe1 C16 130.58(8)
C2 Fe1 C3 40.15(8)
C4 Fe1 Si1 175.36(6)
C4 Fe1 C11 136.86(7)
C4 Fe1 C16 107.10(7)
C4 Fe1 C3 40.20(7)
C4 Fe1 C2 67.91(8)
C11 Si1 Fe1 59.87(6)
C11 Si1 C23 115.98(9)
C11 Si1 C20 121.63(9)
C23 Si1 Fe1 124.32(6)
C20 Si1 Fe1 120.34(7)
C20 Si1 C23 107.90(9)
Si1 C11 Fe1 72.38(6)
C16 C11 Fe1 67.70(10)
C16 C11 Si1 114.44(13)
C16 C11 C12 117.13(16)
C12 C11 Fe1 127.55(14)
C12 C11 Si1 128.42(14)
C24 C23 Si1 121.26(15)
C28 C23 Si1 120.66(14)
C28 C23 C24 118.08(18)
C23 C24 C29 122.30(19)
C25 C24 C23 119.75(19)
C25 C24 C29 117.95(18)
C26 C27 C28 121.6(2)
C11 C16 Fe1 72.52(11)
C19 C16 Fe1 67.77(11)
C19 C16 C11 118.70(17)
C15 C16 Fe1 126.22(14)
C15 C16 C11 119.27(17)
C15 C16 C19 121.71(17)
C1 C5 Fe1 69.95(11)
C1 C5 C10 126.24(18)
C4 C5 Fe1 70.48(10)
C4 C5 C1 107.28(17)
C4 C5 C10 126.40(18)
C10 C5 Fe1 127.33(15)
C27 C26 C30 120.7(2)
C25 C26 C27 117.97(19)
C25 C26 C30 121.31(19)
C23 C28 C31 122.08(17)
C27 C28 C23 120.27(18)
C27 C28 C31 117.64(18)
C16 C19 Fe1 71.62(11)
C2 C3 Fe1 69.90(11)
C2 C3 C8 124.42(18)
C4 C3 Fe1 69.50(11)
C4 C3 C2 108.57(17)
C4 C3 C8 126.87(19)
C8 C3 Fe1 129.82(14)
C11 C12 C17 120.48(17)
C13 C12 C11 120.19(17)
C13 C12 C17 119.27(17)
C5 C1 Fe1 68.98(11)
C5 C1 C6 124.77(19)
C2 C1 Fe1 70.89(11)
C2 C1 C5 108.64(17)
C2 C1 C6 126.58(19)
C6 C1 Fe1 126.87(15)
C14 C15 C16 121.95(18)
C22 C21 C20 113.36(18)
C3 C2 Fe1 69.95(11)
C3 C2 C7 124.71(19)
C1 C2 Fe1 69.25(12)
C1 C2 C3 107.93(17)
C1 C2 C7 127.25(19)
C7 C2 Fe1 129.30(14)
C5 C4 Fe1 68.64(11)
C5 C4 C9 125.84(18)
C3 C4 Fe1 70.29(11)
C3 C4 C5 107.58(17)
C3 C4 C9 126.55(18)
C9 C4 Fe1 128.10(14)
C15 C14 C13 118.62(18)
C15 C14 C18 121.89(19)
C13 C14 C18 119.50(18)
C26 C25 C24 122.31(19)
C21 C20 Si1 114.96(15)
C12 C13 C14 122.72(18)

loop_
_geom_bond_atom_site_label_1
_geom_bond_atom_site_label_2
_geom_bond_distance
Fe1 Si1 2.3800(6)
Fe1 C11 2.1599(18)
Fe1 C16 2.0950(19)
Fe1 C5 2.0501(19)
Fe1 C19 2.044(2)
Fe1 C3 2.085(2)
Fe1 C1 2.063(2)
Fe1 C2 2.085(2)
Fe1 C4 2.0748(19)
Si1 C11 1.8484(19)
Si1 C23 1.890(2)
Si1 C20 1.880(2)
C11 C16 1.449(3)
C11 C12 1.455(3)
C23 C24 1.416(3)
C23 C28 1.410(3)
C24 C25 1.389(3)
C24 C29 1.516(3)
C27 C26 1.391(3)
C27 C28 1.393(3)
C16 C19 1.437(3)
C16 C15 1.435(3)
C5 C1 1.443(3)
C5 C4 1.441(3)
C5 C10 1.503(3)
C26 C25 1.384(3)
C26 C30 1.511(3)
C28 C31 1.515(3)
C3 C2 1.431(3)
C3 C4 1.430(3)
C3 C8 1.496(3)
C12 C13 1.359(3)
C12 C17 1.507(3)
C1 C2 1.414(3)
C1 C6 1.504(3)
C15 C14 1.356(3)
C21 C20 1.531(3)
C21 C22 1.520(3)
C2 C7 1.506(3)
C4 C9 1.492(3)
C14 C13 1.430(3)
C14 C18 1.507(3)
